data_4320316
loop_
_publ_author_name
'Fu Qiang Huang'
'Kwasi Mitchell'
'James A. Ibers'

_publ_section_title
;
 New Layered Materials: Syntheses, Structures, and Optical and Magnetic
 Properties of CsGdZnSe3, CsZrCuSe3, CsUCuSe3, and BaGdCuSe3
;
_journal_name_full 'Inorganic Chemistry'
_journal_page_first 5123
_journal_page_last 5126
_journal_paper_doi 10.1021/ic0104353
_journal_volume 40
_journal_year 2001
_chemical_formula_sum 'Ba Cu Gd Se3'
_chemical_formula_weight 595.01
_chemical_name_systematic
;
   ?
;
_space_group_IT_number 63
_symmetry_cell_setting orthorhombic
_symmetry_space_group_name_Hall '-C 2c 2'
_symmetry_space_group_name_H-M 'C m c m'
_atom_sites_solution_hydrogens geom
_atom_sites_solution_primary direct
_atom_sites_solution_secondary difmap
_audit_creation_method SHELXL-97
_cell_angle_alpha 90.00
_cell_angle_beta 90.00
_cell_angle_gamma 90.00
_cell_formula_units_Z 4
_cell_length_a 4.1839(6)
_cell_length_b 13.8935(19)
_cell_length_c 10.6692(15)
_cell_measurement_temperature 153(2)
_cell_volume 620.19(15)
_computing_cell_refinement 'SMART version 5.054 (Bruker, 2000)'
_computing_data_collection 'SMART version 5.054 (Bruker, 2000)'
_computing_data_reduction 'SAINT-Plus version 6.02A (Bruker, 2000)'
_computing_molecular_graphics 'SHELXTL-97 (Sheldrick, 1997)'
_computing_publication_material 'SHELXTL-97 (Sheldrick, 1997)'
_computing_structure_refinement 'SHELXL-97 (Sheldrick, 1997)'
_computing_structure_solution 'SHELXS-97 (Sheldrick, 1990)'
_diffrn_ambient_temperature 153(2)
_diffrn_measured_fraction_theta_full 0.929
_diffrn_measured_fraction_theta_max 0.929
_diffrn_measurement_device_type 'Bruker Smart 1000 CCD'
_diffrn_measurement_method \w
_diffrn_radiation_monochromator graphite
_diffrn_radiation_source 'fine-focus sealed tube'
_diffrn_radiation_type MoK\a
_diffrn_radiation_wavelength 0.71073
_diffrn_reflns_av_R_equivalents 0.0273
_diffrn_reflns_av_sigmaI/netI 0.0354
_diffrn_reflns_limit_h_max 4
_diffrn_reflns_limit_h_min -5
_diffrn_reflns_limit_k_max 17
_diffrn_reflns_limit_k_min -17
_diffrn_reflns_limit_l_max 14
_diffrn_reflns_limit_l_min -5
_diffrn_reflns_number 1012
_diffrn_reflns_theta_full 28.34
_diffrn_reflns_theta_max 28.34
_diffrn_reflns_theta_min 2.93
_diffrn_standards_decay_% <2
_diffrn_standards_interval_count none
_diffrn_standards_interval_time none
_diffrn_standards_number none
_exptl_absorpt_coefficient_mu 37.705
_exptl_absorpt_correction_T_max 0.293
_exptl_absorpt_correction_T_min 0.167
_exptl_absorpt_correction_type numerical
_exptl_absorpt_process_details 'face indexed'
_exptl_crystal_colour red
_exptl_crystal_density_diffrn 6.372
_exptl_crystal_density_method 'not measured'
_exptl_crystal_description needle
_exptl_crystal_F_000 1004
_exptl_crystal_size_max 0.122
_exptl_crystal_size_mid 0.042
_exptl_crystal_size_min 0.036
_refine_diff_density_max 1.245
_refine_diff_density_min -1.757
_refine_diff_density_rms 0.356
_refine_ls_extinction_coef 0.00157(16)
_refine_ls_extinction_expression Fc^*^=kFc[1+0.001xFc^2^\l^3^/sin(2\q)]^-1/4^
_refine_ls_extinction_method SHELXL
_refine_ls_goodness_of_fit_ref 0.881
_refine_ls_hydrogen_treatment mixed
_refine_ls_matrix_type full
_refine_ls_number_parameters 24
_refine_ls_number_reflns 430
_refine_ls_number_restraints 0
_refine_ls_restrained_S_all 0.881
_refine_ls_R_factor_all 0.0241
_refine_ls_R_factor_gt 0.0218
_refine_ls_shift/su_max 0.000
_refine_ls_shift/su_mean 0.000
_refine_ls_structure_factor_coef Fsqd
_refine_ls_weighting_details
; calc
   [1.00000+0.00000exp(0.00(sin\q/\l)^2^)]/
     [\s^2^(Fo^2^)+0.0000+0.0000*P+(0.0400P)^2^+0.0000sin\q/\l]
   where P = 1.00000Fo^2^ + 0.00000Fc^2^
;
_refine_ls_weighting_scheme calc
_refine_ls_wR_factor_gt 0.0518
_refine_ls_wR_factor_ref 0.0526
_reflns_number_gt 396
_reflns_number_total 430
_reflns_threshold_expression >2sigma(I)
_cod_data_source_file ic0104353_1.cif
_cod_data_source_block bagdcu
_cod_database_code 4320316

loop_
_symmetry_equiv_pos_as_xyz
'x, y, z'
'-x, -y, z+1/2'
'-x, y, -z+1/2'
'x, -y, -z'
'x+1/2, y+1/2, z'
'-x+1/2, -y+1/2, z+1/2'
'-x+1/2, y+1/2, -z+1/2'
'x+1/2, -y+1/2, -z'
'-x, -y, -z'
'x, y, -z-1/2'
'x, -y, z-1/2'
'-x, y, z'
'-x+1/2, -y+1/2, -z'
'x+1/2, y+1/2, -z-1/2'
'x+1/2, -y+1/2, z-1/2'
'-x+1/2, y+1/2, z'

loop_
_atom_site_label
_atom_site_type_symbol
_atom_site_fract_x
_atom_site_fract_y
_atom_site_fract_z
_atom_site_U_iso_or_equiv
_atom_site_adp_type
_atom_site_occupancy
_atom_site_symmetry_multiplicity
_atom_site_calc_flag
_atom_site_refinement_flags
_atom_site_disorder_assembly
_atom_site_disorder_group
Ba Ba 0.0000 0.74636(4) 0.2500 0.00921(19) Uani 1 4 d S . .
Gd Gd 0.0000 0.0000 0.0000 0.00681(18) Uani 1 4 d S . .
Cu Cu 0.0000 0.46756(9) 0.2500 0.0101(3) Uani 1 4 d S . .
Se1 Se 0.0000 0.36362(5) 0.06229(6) 0.0073(2) Uani 1 2 d S . .
Se2 Se 0.0000 0.06933(7) 0.2500 0.0066(2) Uani 1 4 d S . .

loop_
_atom_site_aniso_label
_atom_site_aniso_U_11
_atom_site_aniso_U_22
_atom_site_aniso_U_33
_atom_site_aniso_U_23
_atom_site_aniso_U_13
_atom_site_aniso_U_12
Ba 0.0071(3) 0.0070(3) 0.0134(3) 0.000 0.000 0.000
Gd 0.0070(3) 0.0071(3) 0.0063(3) -0.00015(15) 0.000 0.000
Cu 0.0114(6) 0.0092(6) 0.0097(6) 0.000 0.000 0.000
Se1 0.0075(4) 0.0065(3) 0.0080(4) -0.0007(2) 0.000 0.000
Se2 0.0068(5) 0.0068(5) 0.0061(5) 0.000 0.000 0.000

loop_
_atom_type_symbol
_atom_type_description
_atom_type_scat_dispersion_real
_atom_type_scat_dispersion_imag
_atom_type_scat_source
Cu Cu 0.3201 1.2651 'International Tables Vol C Tables 4.2.6.8 and 6.1.1.4'
Se Se -0.0929 2.2259 'International Tables Vol C Tables 4.2.6.8 and 6.1.1.4'
Ba Ba -0.3244 2.2819 'International Tables Vol C Tables 4.2.6.8 and 6.1.1.4'
Gd Gd -0.1653 3.9035 'International Tables Vol C Tables 4.2.6.8 and 6.1.1.4'

loop_
_geom_angle_atom_site_label_1
_geom_angle_atom_site_label_2
_geom_angle_atom_site_label_3
_geom_angle
_geom_angle_site_symmetry_1
_geom_angle_site_symmetry_3
_geom_angle_publ_flag
Se2 Ba Se2 80.76(3) 5_455 5 ?
Se2 Ba Se1 141.385(14) 5_455 14_556 ?
Se2 Ba Se1 88.028(16) 5 14_556 ?
Se2 Ba Se1 88.028(16) 5_455 5_455 ?
Se2 Ba Se1 141.385(14) 5 5_455 ?
Se1 Ba Se1 121.28(3) 14_556 5_455 ?
Se2 Ba Se1 88.028(16) 5_455 14_456 ?
Se2 Ba Se1 141.385(14) 5 14_456 ?
Se1 Ba Se1 78.036(18) 14_556 14_456 ?
Se1 Ba Se1 74.13(2) 5_455 14_456 ?
Se2 Ba Se1 141.385(14) 5_455 5 ?
Se2 Ba Se1 88.028(16) 5 5 ?
Se1 Ba Se1 74.13(2) 14_556 5 ?
Se1 Ba Se1 78.036(18) 5_455 5 ?
Se1 Ba Se1 121.28(3) 14_456 5 ?
Se2 Ba Se1 71.485(12) 5_455 9_565 ?
Se2 Ba Se1 71.485(12) 5 9_565 ?
Se1 Ba Se1 138.784(11) 14_556 9_565 ?
Se1 Ba Se1 69.912(17) 5_455 9_565 ?
Se1 Ba Se1 138.784(11) 14_456 9_565 ?
Se1 Ba Se1 69.912(17) 5 9_565 ?
Se2 Ba Se1 71.485(12) 5_455 2_565 ?
Se2 Ba Se1 71.485(12) 5 2_565 ?
Se1 Ba Se1 69.912(17) 14_556 2_565 ?
Se1 Ba Se1 138.784(11) 5_455 2_565 ?
Se1 Ba Se1 69.912(17) 14_456 2_565 ?
Se1 Ba Se1 138.784(11) 5 2_565 ?
Se1 Ba Se1 130.72(3) 9_565 2_565 ?
Se2 Ba Cu 173.86(2) 5_455 5 ?
Se2 Ba Cu 105.375(18) 5 5 ?
Se1 Ba Cu 40.575(13) 14_556 5 ?
Se1 Ba Cu 87.075(19) 5_455 5 ?
Se1 Ba Cu 87.075(19) 14_456 5 ?
Se1 Ba Cu 40.575(13) 5 5 ?
Se1 Ba Cu 110.158(11) 9_565 5 ?
Se1 Ba Cu 110.158(11) 2_565 5 ?
Se2 Ba Cu 105.375(18) 5_455 5_455 ?
Se2 Ba Cu 173.86(2) 5 5_455 ?
Se1 Ba Cu 87.075(19) 14_556 5_455 ?
Se1 Ba Cu 40.575(13) 5_455 5_455 ?
Se1 Ba Cu 40.575(13) 14_456 5_455 ?
Se1 Ba Cu 87.075(19) 5 5_455 ?
Se1 Ba Cu 110.158(11) 9_565 5_455 ?
Se1 Ba Cu 110.158(11) 2_565 5_455 ?
Cu Ba Cu 68.49(3) 5 5_455 ?
Se2 Ba Cu 40.382(14) 5_455 . ?
Se2 Ba Cu 40.382(14) 5 . ?
Se1 Ba Cu 119.359(14) 14_556 . ?
Se1 Ba Cu 119.359(14) 5_455 . ?
Se1 Ba Cu 119.359(14) 14_456 . ?
Se1 Ba Cu 119.359(14) 5 . ?
Se1 Ba Cu 65.362(14) 9_565 . ?
Se1 Ba Cu 65.362(14) 2_565 . ?
Cu Ba Cu 145.757(13) 5 . ?
Cu Ba Cu 145.757(14) 5_455 . ?
Se2 Ba Ba 49.618(14) 5_455 1_455 ?
Se2 Ba Ba 130.382(14) 5 1_455 ?
Se1 Ba Ba 129.018(9) 14_556 1_455 ?
Se1 Ba Ba 50.982(9) 5_455 1_455 ?
Se1 Ba Ba 50.982(9) 14_456 1_455 ?
Se1 Ba Ba 129.018(9) 5 1_455 ?
Se1 Ba Ba 90.0 9_565 1_455 ?
Se1 Ba Ba 90.0 2_565 1_455 ?
Cu Ba Ba 124.243(13) 5 1_455 ?
Cu Ba Ba 55.757(13) 5_455 1_455 ?
Cu Ba Ba 90.0 . 1_455 ?
Se2 Gd Se2 180.0 9 . ?
Se2 Gd Se1 89.634(19) 9 5_445 ?
Se2 Gd Se1 90.366(19) . 5_445 ?
Se2 Gd Se1 90.366(19) 9 13 ?
Se2 Gd Se1 89.634(19) . 13 ?
Se1 Gd Se1 180.00(3) 5_445 13 ?
Se2 Gd Se1 89.634(19) 9 5_545 ?
Se2 Gd Se1 90.366(19) . 5_545 ?
Se1 Gd Se1 92.35(2) 5_445 5_545 ?
Se1 Gd Se1 87.65(2) 13 5_545 ?
Se2 Gd Se1 90.366(19) 9 13_455 ?
Se2 Gd Se1 89.634(19) . 13_455 ?
Se1 Gd Se1 87.65(2) 5_445 13_455 ?
Se1 Gd Se1 92.35(2) 13 13_455 ?
Se1 Gd Se1 180.00(2) 5_545 13_455 ?
Se2 Gd Cu 46.460(16) 9 13_455 ?
Se2 Gd Cu 133.540(16) . 13_455 ?
Se1 Gd Cu 79.836(19) 5_445 13_455 ?
Se1 Gd Cu 100.164(19) 13 13_455 ?
Se1 Gd Cu 134.93(2) 5_545 13_455 ?
Se1 Gd Cu 45.07(2) 13_455 13_455 ?
Se2 Gd Cu 133.540(16) 9 5_545 ?
Se2 Gd Cu 46.460(16) . 5_545 ?
Se1 Gd Cu 100.164(19) 5_445 5_545 ?
Se1 Gd Cu 79.836(19) 13 5_545 ?
Se1 Gd Cu 45.07(2) 5_545 5_545 ?
Se1 Gd Cu 134.93(2) 13_455 5_545 ?
Cu Gd Cu 180.00(4) 13_455 5_545 ?
Se2 Gd Cu 133.540(16) 9 5_445 ?
Se2 Gd Cu 46.460(16) . 5_445 ?
Se1 Gd Cu 45.07(2) 5_445 5_445 ?
Se1 Gd Cu 134.93(2) 13 5_445 ?
Se1 Gd Cu 100.164(19) 5_545 5_445 ?
Se1 Gd Cu 79.836(19) 13_455 5_445 ?
Cu Gd Cu 104.568(12) 13_455 5_445 ?
Cu Gd Cu 75.432(12) 5_545 5_445 ?
Se2 Gd Cu 46.460(16) 9 13 ?
Se2 Gd Cu 133.540(16) . 13 ?
Se1 Gd Cu 134.93(2) 5_445 13 ?
Se1 Gd Cu 45.07(2) 13 13 ?
Se1 Gd Cu 79.836(19) 5_545 13 ?
Se1 Gd Cu 100.164(19) 13_455 13 ?
Cu Gd Cu 75.432(12) 13_455 13 ?
Cu Gd Cu 104.568(12) 5_545 13 ?
Cu Gd Cu 180.00(4) 5_445 13 ?
Se2 Gd Ba 107.27(2) 9 1_545 ?
Se2 Gd Ba 72.73(2) . 1_545 ?
Se1 Gd Ba 48.751(11) 5_445 1_545 ?
Se1 Gd Ba 131.249(11) 13 1_545 ?
Se1 Gd Ba 48.751(11) 5_545 1_545 ?
Se1 Gd Ba 131.249(11) 13_455 1_545 ?
Cu Gd Ba 125.16(2) 13_455 1_545 ?
Cu Gd Ba 54.84(2) 5_545 1_545 ?
Cu Gd Ba 54.84(2) 5_445 1_545 ?
Cu Gd Ba 125.16(2) 13 1_545 ?
Se2 Gd Ba 72.73(2) 9 9_565 ?
Se2 Gd Ba 107.27(2) . 9_565 ?
Se1 Gd Ba 131.249(11) 5_445 9_565 ?
Se1 Gd Ba 48.751(11) 13 9_565 ?
Se1 Gd Ba 131.249(11) 5_545 9_565 ?
Se1 Gd Ba 48.751(11) 13_455 9_565 ?
Cu Gd Ba 54.84(2) 13_455 9_565 ?
Cu Gd Ba 125.16(2) 5_545 9_565 ?
Cu Gd Ba 125.16(2) 5_445 9_565 ?
Cu Gd Ba 54.84(2) 13 9_565 ?
Ba Gd Ba 180.000(9) 1_545 9_565 ?
Se1 Cu Se1 108.41(6) . 10_556 ?
Se1 Cu Se2 109.118(13) . 5 ?
Se1 Cu Se2 109.118(13) 10_556 5 ?
Se1 Cu Se2 109.118(13) . 5_455 ?
Se1 Cu Se2 109.118(13) 10_556 5_455 ?
Se2 Cu Se2 111.89(6) 5 5_455 ?
Se1 Cu Gd 135.22(3) . 6 ?
Se1 Cu Gd 56.248(12) 10_556 6 ?
Se2 Cu Gd 54.505(10) 5 6 ?
Se2 Cu Gd 115.66(3) 5_455 6 ?
Se1 Cu Gd 56.248(12) . 5_455 ?
Se1 Cu Gd 135.22(3) 10_556 5_455 ?
Se2 Cu Gd 115.66(3) 5 5_455 ?
Se2 Cu Gd 54.505(10) 5_455 5_455 ?
Gd Cu Gd 164.85(4) 6 5_455 ?
Se1 Cu Gd 135.22(3) . 6_455 ?
Se1 Cu Gd 56.248(12) 10_556 6_455 ?
Se2 Cu Gd 115.66(3) 5 6_455 ?
Se2 Cu Gd 54.505(10) 5_455 6_455 ?
Gd Cu Gd 75.432(12) 6 6_455 ?
Gd Cu Gd 102.521(13) 5_455 6_455 ?
Se1 Cu Gd 56.248(12) . 5 ?
Se1 Cu Gd 135.22(3) 10_556 5 ?
Se2 Cu Gd 54.505(10) 5 5 ?
Se2 Cu Gd 115.66(3) 5_455 5 ?
Gd Cu Gd 102.521(13) 6 5 ?
Gd Cu Gd 75.432(12) 5_455 5 ?
Gd Cu Gd 164.85(4) 6_455 5 ?
Se1 Cu Ba 61.09(3) . 5_445 ?
Se1 Cu Ba 61.09(3) 10_556 5_445 ?
Se2 Cu Ba 158.30(4) 5 5_445 ?
Se2 Cu Ba 89.81(2) 5_455 5_445 ?
Gd Cu Ba 116.95(2) 6 5_445 ?
Gd Cu Ba 76.391(14) 5_455 5_445 ?
Gd Cu Ba 76.391(14) 6_455 5_445 ?
Gd Cu Ba 116.95(2) 5 5_445 ?
Se1 Cu Ba 61.09(3) . 5_545 ?
Se1 Cu Ba 61.09(3) 10_556 5_545 ?
Se2 Cu Ba 89.81(2) 5 5_545 ?
Se2 Cu Ba 158.30(4) 5_455 5_545 ?
Gd Cu Ba 76.391(14) 6 5_545 ?
Gd Cu Ba 116.95(2) 5_455 5_545 ?
Gd Cu Ba 116.95(2) 6_455 5_545 ?
Gd Cu Ba 76.391(14) 5 5_545 ?
Ba Cu Ba 68.49(3) 5_445 5_545 ?
Se1 Cu Ba 125.79(3) . . ?
Se1 Cu Ba 125.79(3) 10_556 . ?
Se2 Cu Ba 55.95(3) 5 . ?
Se2 Cu Ba 55.95(3) 5_455 . ?
Gd Cu Ba 82.43(2) 6 . ?
Gd Cu Ba 82.43(2) 5_455 . ?
Gd Cu Ba 82.43(2) 6_455 . ?
Gd Cu Ba 82.43(2) 5 . ?
Ba Cu Ba 145.757(13) 5_445 . ?
Ba Cu Ba 145.757(13) 5_545 . ?
Cu Se1 Gd 78.68(2) . 5 ?
Cu Se1 Gd 78.68(2) . 5_455 ?
Gd Se1 Gd 92.35(2) 5 5_455 ?
Cu Se1 Ba 78.34(3) . 5_545 ?
Gd Se1 Ba 90.247(12) 5 5_545 ?
Gd Se1 Ba 155.88(2) 5_455 5_545 ?
Cu Se1 Ba 78.34(3) . 5_445 ?
Gd Se1 Ba 155.88(2) 5 5_445 ?
Gd Se1 Ba 90.247(12) 5_455 5_445 ?
Ba Se1 Ba 78.036(18) 5_545 5_445 ?
Cu Se1 Ba 168.84(4) . 9_565 ?
Gd Se1 Ba 93.674(17) 5 9_565 ?
Gd Se1 Ba 93.674(17) 5_455 9_565 ?
Ba Se1 Ba 110.088(17) 5_545 9_565 ?
Ba Se1 Ba 110.088(17) 5_445 9_565 ?
Cu Se2 Cu 111.89(6) 5_445 5_545 ?
Cu Se2 Gd 79.036(16) 5_445 . ?
Cu Se2 Gd 79.036(16) 5_545 . ?
Cu Se2 Gd 79.036(16) 5_445 2 ?
Cu Se2 Gd 79.036(16) 5_545 2 ?
Gd Se2 Gd 140.29(4) . 2 ?
Cu Se2 Ba 164.44(4) 5_445 5_545 ?
Cu Se2 Ba 83.67(3) 5_545 5_545 ?
Gd Se2 Ba 104.995(12) . 5_545 ?
Gd Se2 Ba 104.995(12) 2 5_545 ?
Cu Se2 Ba 83.67(3) 5_445 5_445 ?
Cu Se2 Ba 164.44(4) 5_545 5_445 ?
Gd Se2 Ba 104.995(12) . 5_445 ?
Gd Se2 Ba 104.995(12) 2 5_445 ?
Ba Se2 Ba 80.76(3) 5_545 5_445 ?

loop_
_geom_bond_atom_site_label_1
_geom_bond_atom_site_label_2
_geom_bond_distance
_geom_bond_site_symmetry_2
_geom_bond_publ_flag
Ba Se2 3.2289(9) 5_455 ?
Ba Se2 3.2289(9) 5 ?
Ba Se1 3.3228(6) 14_556 ?
Ba Se1 3.3228(6) 5_455 ?
Ba Se1 3.3228(6) 14_456 ?
Ba Se1 3.3228(6) 5 ?
Ba Se1 3.6656(8) 9_565 ?
Ba Se1 3.6656(8) 2_565 ?
Ba Cu 3.7176(12) 5 ?
Ba Cu 3.7176(12) 5_455 ?
Ba Cu 3.8735(15) . ?
Ba Ba 4.1839(6) 1_455 ?
Gd Se2 2.8359(5) 9 ?
Gd Se2 2.8359(5) . ?
Gd Se1 2.8997(5) 5_445 ?
Gd Se1 2.8997(5) 13 ?
Gd Se1 2.8997(5) 5_545 ?
Gd Se1 2.8997(5) 13_455 ?
Gd Cu 3.4196(4) 13_455 ?
Gd Cu 3.4196(4) 5_545 ?
Gd Cu 3.4196(4) 5_445 ?
Gd Cu 3.4196(4) 13 ?
Gd Ba 4.4195(6) 1_545 ?
Gd Ba 4.4195(6) 9_565 ?
Cu Se1 2.4691(10) . ?
Cu Se1 2.4691(10) 10_556 ?
Cu Se2 2.5250(9) 5 ?
Cu Se2 2.5250(9) 5_455 ?
Cu Gd 3.4196(4) 6 ?
Cu Gd 3.4196(4) 5_455 ?
Cu Gd 3.4196(4) 6_455 ?
Cu Gd 3.4196(4) 5 ?
Cu Ba 3.7176(12) 5_445 ?
Cu Ba 3.7176(12) 5_545 ?
Se1 Gd 2.8997(5) 5 ?
Se1 Gd 2.8997(5) 5_455 ?
Se1 Ba 3.3228(6) 5_545 ?
Se1 Ba 3.3228(6) 5_445 ?
Se1 Ba 3.6656(8) 9_565 ?
Se2 Cu 2.5250(9) 5_445 ?
Se2 Cu 2.5250(9) 5_545 ?
Se2 Gd 2.8359(5) 2 ?
Se2 Ba 3.2289(9) 5_545 ?
Se2 Ba 3.2289(9) 5_445 ?
